data_1520024
loop_
_publ_author_name
'Cowie, Bradley E.'
'Emslie, David J. H.'

_publ_section_title
;
 Bis-hydrocarbyl Platinum(II) Ambiphilic Ligand Complexes: Alkyl--Aryl
 Exchange between Platinum and Boron
;
_journal_issue 12
_journal_name_full Organometallics
_journal_page_first 2737
_journal_paper_doi 10.1021/om501269x
_journal_volume 34
_journal_year 2015
_chemical_compound_source 'synthesis as described'
_chemical_formula_moiety 'C49 H54 B P Pt S, 0.5(C6 H14), C H2 Cl2'
_chemical_formula_sum 'C53 H63 B Cl2 P Pt S'
_chemical_formula_weight 1039.86
_chemical_name_common PtPh2(TXPB'')
_chemical_name_systematic
;
 PtPh2(TXPB'')
;
_space_group_IT_number 2
_symmetry_cell_setting triclinic
_symmetry_space_group_name_Hall '-P 1'
_symmetry_space_group_name_H-M 'P -1'
_atom_sites_solution_hydrogens geom
_atom_sites_solution_primary direct
_atom_sites_solution_secondary difmap
_cell_angle_alpha 97.362(4)
_cell_angle_beta 105.671(4)
_cell_angle_gamma 107.033(3)
_cell_formula_units_Z 2
_cell_length_a 13.306(3)
_cell_length_b 14.095(3)
_cell_length_c 14.176(3)
_cell_measurement_reflns_used 3165
_cell_measurement_temperature 100(2)
_cell_measurement_theta_max 23.83
_cell_measurement_theta_min 2.28
_cell_measurement_wavelength 0.71073
_cell_volume 2384.7(9)
_computing_cell_refinement 'Bruker SMART'
_computing_data_collection 'Bruker SMART'
_computing_data_reduction 'Bruker SAINT'
_computing_molecular_graphics 'Ortep-3 for Windows (Farrugia, 1997)'
_computing_publication_material 'WinGX publication routines (Farrugia, 1999)'
_computing_structure_refinement 'SHELXL-97 (Sheldrick, 2008)'
_computing_structure_solution 'SUPERFLIP (Palatinus & Chapuis, 2007)'
_diffrn_ambient_temperature 100(2)
_diffrn_measured_fraction_theta_full 0.98
_diffrn_measured_fraction_theta_max 0.98
_diffrn_measurement_device_type 'CCD area detector'
_diffrn_measurement_method 'phi and omega scans'
_diffrn_radiation_monochromator graphite
_diffrn_radiation_probe x-ray
_diffrn_radiation_type MoK\a
_diffrn_radiation_wavelength 0.71073
_diffrn_reflns_av_R_equivalents 0.0831
_diffrn_reflns_av_unetI/netI 0.1113
_diffrn_reflns_limit_h_max 16
_diffrn_reflns_limit_h_min -6
_diffrn_reflns_limit_k_max 17
_diffrn_reflns_limit_k_min -17
_diffrn_reflns_limit_l_max 17
_diffrn_reflns_limit_l_min -17
_diffrn_reflns_number 26200
_diffrn_reflns_theta_full 26.36
_diffrn_reflns_theta_max 26.36
_diffrn_reflns_theta_min 1.53
_exptl_absorpt_coefficient_mu 3.166
_exptl_absorpt_correction_T_max 1.0000
_exptl_absorpt_correction_T_min 0.4855
_exptl_absorpt_correction_type numerical
_exptl_absorpt_process_details SADABS
_exptl_crystal_colour colourless
_exptl_crystal_density_diffrn 1.448
_exptl_crystal_density_method 'not measured'
_exptl_crystal_description rod
_exptl_crystal_F_000 1058
_exptl_crystal_size_max 0.42
_exptl_crystal_size_mid 0.05
_exptl_crystal_size_min 0.05
_refine_diff_density_max 2.524
_refine_diff_density_min -2.405
_refine_diff_density_rms 0.261
_refine_ls_extinction_method none
_refine_ls_goodness_of_fit_ref 1.038
_refine_ls_hydrogen_treatment constr
_refine_ls_matrix_type full
_refine_ls_number_parameters 532
_refine_ls_number_reflns 9570
_refine_ls_number_restraints 24
_refine_ls_restrained_S_all 1.038
_refine_ls_R_factor_all 0.0905
_refine_ls_R_factor_gt 0.0521
_refine_ls_shift/su_max 0.002
_refine_ls_shift/su_mean 0
_refine_ls_structure_factor_coef Fsqd
_refine_ls_weighting_details 'calc w=1/[\s^2^(Fo^2^)+(0.0731P)^2^+0.0000P] where P=(Fo^2^+2Fc^2^)/3'
_refine_ls_weighting_scheme calc
_refine_ls_wR_factor_gt 0.1142
_refine_ls_wR_factor_ref 0.1442
_reflns_number_gt 6926
_reflns_number_total 9570
_reflns_threshold_expression >2\s(I)
_cod_data_source_file om501269x_si_002.cif
_cod_data_source_block brad16
_cod_depositor_comments
;
The following automatic conversions were performed:

'_symmetry_cell_setting' value 'Triclinic' changed to 'triclinic'
according to
/usr/data/users/saulius/crontab/automatic-downloads/rss-feeds/ACS/lib/dictionaries/cif_core.dic
dictionary named 'cif_core.dic' version 2.4.2 from 2011-04-26.

Automatic conversion script
Id: cif_fix_values 3271 2015-04-21 07:52:19Z andrius 

 Adding full bibliography for 1520023--1520026.cif.
;
_cod_original_sg_symbol_H-M P-1
_cod_database_code 1520024

loop_
_symmetry_equiv_pos_as_xyz
'x, y, z'
'-x, -y, -z'

loop_
_atom_site_label
_atom_site_type_symbol
_atom_site_fract_x
_atom_site_fract_y
_atom_site_fract_z
_atom_site_U_iso_or_equiv
_atom_site_adp_type
_atom_site_occupancy
_atom_site_symmetry_multiplicity
_atom_site_calc_flag
_atom_site_refinement_flags
Pt1 Pt 0.82595(2) 0.75465(2) 0.98793(3) 0.01801(11) Uani 1 1 d .
S1 S 1.00591(15) 0.86610(15) 1.07910(16) 0.0183(4) Uani 1 1 d .
P1 P 0.90220(15) 0.69931(15) 0.87721(16) 0.0180(5) Uani 1 1 d .
Cl1 Cl 0.4911(3) 0.2663(2) 0.6562(3) 0.0630(8) Uani 1 1 d .
Cl2 Cl 0.5720(3) 0.4210(2) 0.5544(2) 0.0706(10) Uani 1 1 d .
C22 C 1.3498(8) 0.9980(7) 1.5603(7) 0.039(2) Uani 1 1 d .
H22A H 1.3945 1.0014 1.6289 0.058 Uiso 1 1 calc R
H22B H 1.308 1.0447 1.5623 0.058 Uiso 1 1 calc R
H22C H 1.3989 1.0177 1.5202 0.058 Uiso 1 1 calc R
C18 C 1.4166(7) 0.8183(7) 0.8926(8) 0.034(2) Uani 1 1 d .
H18A H 1.4652 0.7925 0.8639 0.051 Uiso 1 1 calc R
H18B H 1.4575 0.8549 0.9626 0.051 Uiso 1 1 calc R
H18C H 1.3917 0.8648 0.8538 0.051 Uiso 1 1 calc R
C23 C 1.3349(9) 0.8165(9) 1.5106(9) 0.058(3) Uani 1 1 d .
H23A H 1.2825 0.747 1.4805 0.087 Uiso 1 1 calc R
H23B H 1.3796 0.8199 1.5792 0.087 Uiso 1 1 calc R
H23C H 1.3839 0.8354 1.4703 0.087 Uiso 1 1 calc R
C39 C 0.6520(7) 0.9377(7) 1.1738(7) 0.032(2) Uani 1 1 d .
H39 H 0.6185 0.9746 1.2085 0.038 Uiso 1 1 calc R
C21 C 1.1995(8) 0.8618(8) 1.5798(8) 0.046(3) Uani 1 1 d .
H21A H 1.1469 0.7922 1.5511 0.069 Uiso 1 1 calc R
H21B H 1.1585 0.9089 1.5841 0.069 Uiso 1 1 calc R
H21C H 1.2475 0.8657 1.6472 0.069 Uiso 1 1 calc R
C16 C 1.3157(6) 0.7292(6) 0.8886(7) 0.025(2) Uani 1 1 d .
C47 C 0.6067(6) 0.6719(6) 0.8153(6) 0.0235(19) Uani 1 1 d .
H47 H 0.6314 0.7339 0.795 0.028 Uiso 1 1 calc R
C46 C 0.5057(6) 0.5988(7) 0.7573(7) 0.030(2) Uani 1 1 d .
H46 H 0.4632 0.611 0.6976 0.036 Uiso 1 1 calc R
C42 C 0.6726(6) 0.6570(6) 0.9021(6) 0.0193(18) Uani 1 1 d .
C17 C 1.2576(7) 0.6720(7) 0.7791(7) 0.036(2) Uani 1 1 d .
H17A H 1.3098 0.6491 0.7532 0.054 Uiso 1 1 calc R
H17B H 1.2318 0.7173 0.7392 0.054 Uiso 1 1 calc R
H17C H 1.1939 0.6128 0.7745 0.054 Uiso 1 1 calc R
C20 C 1.2699(7) 0.8908(7) 1.5135(7) 0.031(2) Uani 1 1 d .
C15 C 1.3826(6) 0.9804(7) 1.2141(7) 0.027(2) Uani 1 1 d .
H15A H 1.4093 1.0321 1.2769 0.041 Uiso 1 1 calc R
H15B H 1.4195 1.0075 1.1672 0.041 Uiso 1 1 calc R
H15C H 1.3996 0.9195 1.2282 0.041 Uiso 1 1 calc R
C48 C 0.8318(7) 0.8105(8) 1.3167(7) 0.041(3) Uani 1 1 d .
H48A H 0.8725 0.8833 1.3459 0.061 Uiso 1 1 calc R
H48B H 0.8276 0.7741 1.3707 0.061 Uiso 1 1 calc R
H48C H 0.7565 0.8011 1.2741 0.061 Uiso 1 1 calc R
C3 C 1.1228(6) 0.7292(6) 0.8879(6) 0.0189(17) Uani 1 1 d .
H3 H 1.0917 0.6822 0.8246 0.023 Uiso 1 1 calc R
C13 C 1.1950(6) 0.9123(6) 1.2390(7) 0.0212(18) Uani 1 1 d .
C19 C 1.3528(7) 0.6577(7) 0.9499(7) 0.031(2) Uani 1 1 d .
H19A H 1.4031 0.6324 0.9232 0.046 Uiso 1 1 calc R
H19B H 1.2878 0.6002 0.946 0.046 Uiso 1 1 calc R
H19C H 1.3916 0.6943 1.0202 0.046 Uiso 1 1 calc R
C7 C 1.1998(7) 0.8838(6) 1.4064(7) 0.0250(19) Uani 1 1 d .
C1 C 1.2793(6) 0.8391(6) 1.0239(6) 0.0205(18) Uani 1 1 d .
H1 H 1.3575 0.8656 1.0565 0.025 Uiso 1 1 calc R
C43 C 0.6301(6) 0.5655(6) 0.9315(7) 0.0244(19) Uani 1 1 d .
H43 H 0.6714 0.5532 0.9917 0.029 Uiso 1 1 calc R
C2 C 1.2381(6) 0.7678(6) 0.9327(6) 0.0210(18) Uani 1 1 d .
C31 C 0.8934(6) 0.5253(7) 0.7487(7) 0.026(2) Uani 1 1 d .
H31 H 0.9049 0.5662 0.7017 0.031 Uiso 1 1 calc R
C30 C 0.8818(6) 0.5664(6) 0.8375(6) 0.0203(18) Uani 1 1 d .
C8 C 1.2511(6) 0.9152(6) 1.3369(6) 0.0236(19) Uani 1 1 d .
H8 H 1.3301 0.9403 1.3584 0.028 Uiso 1 1 calc R
C4 C 1.0532(6) 0.7569(5) 0.9322(6) 0.0175(17) Uani 1 1 d .
C26 C 0.9151(8) 0.8790(7) 0.6731(8) 0.034(2) Uani 1 1 d .
H26 H 0.9638 0.9418 0.6691 0.04 Uiso 1 1 calc R
C10 C 1.2124(6) 0.8735(6) 1.0699(6) 0.0191(18) Uani 1 1 d .
C100 C 0.5971(7) 0.3791(8) 0.6640(8) 0.039(2) Uani 1 1 d .
H100 H 0.6033 0.4325 0.72 0.046 Uiso 1 1 calc R
H101 H 0.6688 0.3669 0.6788 0.046 Uiso 1 1 calc R
C36 C 0.7540(6) 0.8263(6) 1.0729(7) 0.0230(19) Uani 1 1 d .
C38 C 0.7465(7) 0.9874(7) 1.1527(7) 0.029(2) Uani 1 1 d .
H38 H 0.7777 1.0596 1.172 0.035 Uiso 1 1 calc R
C27 C 0.8151(8) 0.8277(8) 0.5965(7) 0.039(2) Uani 1 1 d .
H27 H 0.7944 0.8559 0.54 0.046 Uiso 1 1 calc R
C5 C 1.0196(6) 0.8330(6) 1.2712(6) 0.0208(18) Uani 1 1 d .
C110 C 0.2046(12) 0.4392(13) 0.5658(12) 0.098(4) Uani 1 1 d U
H11A H 0.2352 0.3838 0.5664 0.147 Uiso 1 1 calc R
H11B H 0.2209 0.4752 0.635 0.147 Uiso 1 1 calc R
H11C H 0.2383 0.4868 0.5291 0.147 Uiso 1 1 calc R
C111 C 0.0723(13) 0.3928(13) 0.5113(13) 0.095(4) Uani 1 1 d U
H11D H 0.0333 0.3469 0.5473 0.114 Uiso 1 1 calc R
H11E H 0.0509 0.3586 0.4397 0.114 Uiso 1 1 calc R
C112 C 0.0568(12) 0.5093(15) 0.5268(13) 0.111(6) Uani 1 1 d U
H11F H 0.0745 0.5392 0.599 0.134 Uiso 1 1 calc R
H11G H 0.1062 0.5566 0.4991 0.134 Uiso 1 1 calc R
C37 C 0.7963(6) 0.9327(6) 1.1033(6) 0.0231(19) Uani 1 1 d .
H37 H 0.8614 0.9688 1.0897 0.028 Uiso 1 1 calc R
C28 C 0.7466(7) 0.7372(8) 0.6022(7) 0.035(2) Uani 1 1 d .
H28 H 0.6785 0.7027 0.5493 0.043 Uiso 1 1 calc R
C40 C 0.6079(7) 0.8338(7) 1.1435(7) 0.032(2) Uani 1 1 d .
H40 H 0.5422 0.7983 1.1564 0.038 Uiso 1 1 calc R
C12 C 1.0779(6) 0.8680(6) 1.2070(6) 0.0177(17) Uani 1 1 d .
C9 C 1.2564(6) 0.9525(6) 1.1671(6) 0.0208(18) Uani 1 1 d .
C24 C 0.8723(6) 0.7459(6) 0.7618(7) 0.0236(19) Uani 1 1 d .
C32 C 0.8882(7) 0.4254(7) 0.7278(7) 0.029(2) Uani 1 1 d .
H32 H 0.898 0.3982 0.6674 0.035 Uiso 1 1 calc R
C6 C 1.0845(7) 0.8451(6) 1.3723(7) 0.0256(19) Uani 1 1 d .
H6 H 1.0473 0.8258 1.419 0.031 Uiso 1 1 calc R
C44 C 0.5280(7) 0.4933(7) 0.8726(8) 0.035(2) Uani 1 1 d .
H44 H 0.5004 0.432 0.8933 0.042 Uiso 1 1 calc R
C49 C 0.8504(7) 0.6547(7) 1.1962(7) 0.034(2) Uani 1 1 d .
H49A H 0.9008 0.6436 1.1603 0.051 Uiso 1 1 calc R
H49B H 0.7759 0.6376 1.148 0.051 Uiso 1 1 calc R
H49C H 0.8475 0.6114 1.2449 0.051 Uiso 1 1 calc R
C41 C 0.6579(7) 0.7795(7) 1.0940(7) 0.028(2) Uani 1 1 d .
H41 H 0.6248 0.7074 1.0739 0.034 Uiso 1 1 calc R
C11 C 1.0970(6) 0.8296(6) 1.0226(6) 0.0198(18) Uani 1 1 d .
C14 C 1.2387(6) 1.0524(6) 1.1496(6) 0.0201(18) Uani 1 1 d .
H14A H 1.2683 1.1023 1.2139 0.03 Uiso 1 1 calc R
H14B H 1.159 1.0399 1.1202 0.03 Uiso 1 1 calc R
H14C H 1.2773 1.0788 1.1036 0.03 Uiso 1 1 calc R
C45 C 0.4665(7) 0.5094(7) 0.7848(7) 0.031(2) Uani 1 1 d .
H45 H 0.3978 0.459 0.7441 0.038 Uiso 1 1 calc R
C29 C 0.7743(6) 0.6947(7) 0.6833(6) 0.0253(19) Uani 1 1 d .
H29 H 0.7265 0.6306 0.6854 0.03 Uiso 1 1 calc R
C35 C 0.8614(6) 0.5034(6) 0.9051(7) 0.0253(19) Uani 1 1 d .
H35 H 0.8522 0.5299 0.9661 0.03 Uiso 1 1 calc R
C25 C 0.9428(7) 0.8374(6) 0.7552(7) 0.0239(19) Uani 1 1 d .
H25 H 1.0111 0.8719 0.8079 0.029 Uiso 1 1 calc R
C34 C 0.8548(7) 0.4034(7) 0.8820(8) 0.032(2) Uani 1 1 d .
H34 H 0.8404 0.3606 0.9269 0.039 Uiso 1 1 calc R
C33 C 0.8691(7) 0.3652(7) 0.7941(8) 0.033(2) Uani 1 1 d .
H33 H 0.8657 0.2965 0.7793 0.039 Uiso 1 1 calc R
B1 B 0.8932(8) 0.7679(8) 1.2522(8) 0.030(2) Uani 1 1 d .

loop_
_atom_site_aniso_label
_atom_site_aniso_U_11
_atom_site_aniso_U_22
_atom_site_aniso_U_33
_atom_site_aniso_U_23
_atom_site_aniso_U_13
_atom_site_aniso_U_12
Pt1 0.01216(15) 0.01475(17) 0.02506(19) 0.00493(12) 0.00669(11) 0.00087(10)
S1 0.0135(9) 0.0165(10) 0.0216(12) 0.0029(9) 0.0045(8) 0.0021(7)
P1 0.0129(9) 0.0151(11) 0.0233(12) 0.0040(9) 0.0048(8) 0.0020(8)
Cl1 0.0659(18) 0.0431(17) 0.075(2) 0.0174(16) 0.0320(17) 0.0013(14)
Cl2 0.083(2) 0.0464(18) 0.053(2) 0.0151(16) 0.0026(16) -0.0027(15)
C22 0.040(5) 0.036(6) 0.021(5) -0.003(4) 0.002(4) -0.002(4)
C18 0.025(4) 0.040(6) 0.051(7) 0.017(5) 0.025(4) 0.016(4)
C23 0.058(7) 0.068(9) 0.041(7) 0.011(6) -0.005(6) 0.030(6)
C39 0.023(4) 0.037(6) 0.040(6) 0.009(5) 0.012(4) 0.014(4)
C21 0.046(6) 0.043(6) 0.030(6) 0.009(5) 0.003(5) -0.005(5)
C16 0.017(4) 0.022(5) 0.039(6) 0.007(4) 0.015(4) 0.005(3)
C47 0.014(4) 0.022(5) 0.027(5) 0.002(4) 0.002(3) 0.001(3)
C46 0.015(4) 0.029(5) 0.038(6) -0.002(4) 0.004(4) 0.005(4)
C42 0.021(4) 0.010(4) 0.028(5) 0.000(4) 0.015(4) 0.002(3)
C17 0.027(5) 0.038(6) 0.044(6) 0.000(5) 0.012(4) 0.017(4)
C20 0.028(4) 0.033(5) 0.022(5) 0.004(4) 0.004(4) 0.001(4)
C15 0.019(4) 0.029(5) 0.028(5) 0.007(4) 0.005(4) 0.001(3)
C48 0.026(5) 0.064(7) 0.033(6) 0.017(5) 0.015(4) 0.009(5)
C3 0.017(4) 0.012(4) 0.025(5) 0.003(4) 0.007(3) 0.001(3)
C13 0.018(4) 0.012(4) 0.031(5) 0.003(4) 0.008(4) 0.003(3)
C19 0.026(4) 0.030(5) 0.039(6) 0.006(5) 0.010(4) 0.014(4)
C7 0.029(4) 0.020(5) 0.028(5) 0.006(4) 0.012(4) 0.008(3)
C1 0.009(3) 0.013(4) 0.036(5) 0.005(4) 0.007(3) -0.001(3)
C43 0.019(4) 0.021(5) 0.037(6) 0.009(4) 0.015(4) 0.007(3)
C2 0.018(4) 0.019(4) 0.030(5) 0.006(4) 0.013(3) 0.006(3)
C31 0.015(4) 0.027(5) 0.026(5) 0.001(4) 0.002(3) 0.000(3)
C30 0.014(4) 0.020(4) 0.025(5) 0.006(4) 0.003(3) 0.004(3)
C8 0.017(4) 0.016(4) 0.030(5) -0.002(4) 0.001(4) 0.002(3)
C4 0.020(4) 0.006(4) 0.025(5) 0.003(3) 0.005(3) 0.006(3)
C26 0.048(6) 0.024(5) 0.045(6) 0.017(5) 0.030(5) 0.018(4)
C10 0.010(3) 0.017(4) 0.030(5) 0.007(4) 0.008(3) 0.001(3)
C100 0.027(5) 0.039(6) 0.042(6) 0.005(5) 0.011(4) 0.002(4)
C36 0.023(4) 0.017(4) 0.028(5) 0.012(4) 0.007(4) 0.004(3)
C38 0.030(5) 0.024(5) 0.032(6) 0.002(4) 0.009(4) 0.010(4)
C27 0.061(7) 0.043(6) 0.027(6) 0.022(5) 0.020(5) 0.029(5)
C5 0.022(4) 0.012(4) 0.029(5) 0.006(4) 0.012(4) 0.003(3)
C110 0.101(6) 0.109(7) 0.096(6) 0.025(5) 0.049(5) 0.037(5)
C111 0.099(6) 0.108(7) 0.094(6) 0.028(5) 0.051(5) 0.038(5)
C112 0.114(9) 0.120(10) 0.084(9) 0.035(8) 0.035(7) 0.010(7)
C37 0.019(4) 0.025(5) 0.024(5) 0.009(4) 0.006(3) 0.006(3)
C28 0.032(5) 0.045(6) 0.027(6) 0.009(5) 0.004(4) 0.016(4)
C40 0.016(4) 0.036(6) 0.042(6) 0.014(5) 0.011(4) 0.004(4)
C12 0.014(4) 0.010(4) 0.023(5) -0.002(3) 0.002(3) 0.002(3)
C9 0.012(3) 0.019(4) 0.028(5) 0.008(4) 0.006(3) 0.000(3)
C24 0.021(4) 0.020(4) 0.031(5) 0.008(4) 0.009(4) 0.008(3)
C32 0.026(4) 0.026(5) 0.032(6) -0.002(4) 0.010(4) 0.009(4)
C6 0.028(4) 0.020(5) 0.028(5) 0.007(4) 0.013(4) 0.003(3)
C44 0.028(5) 0.019(5) 0.048(7) -0.007(4) 0.015(4) -0.004(4)
C49 0.029(5) 0.025(5) 0.040(6) 0.013(4) 0.007(4) -0.002(4)
C41 0.031(5) 0.018(5) 0.034(6) 0.002(4) 0.015(4) 0.003(4)
C11 0.022(4) 0.009(4) 0.024(5) 0.002(3) 0.003(3) 0.003(3)
C14 0.023(4) 0.011(4) 0.024(5) 0.004(3) 0.008(3) 0.001(3)
C45 0.018(4) 0.023(5) 0.044(6) -0.006(4) 0.009(4) -0.001(3)
C29 0.021(4) 0.034(5) 0.023(5) 0.009(4) 0.007(4) 0.010(4)
C35 0.018(4) 0.023(5) 0.030(5) 0.004(4) 0.007(4) 0.001(3)
C25 0.029(4) 0.018(4) 0.027(5) 0.007(4) 0.012(4) 0.008(3)
C34 0.028(4) 0.022(5) 0.049(7) 0.020(5) 0.009(4) 0.010(4)
C33 0.027(4) 0.020(5) 0.049(7) 0.001(4) 0.012(4) 0.006(4)
B1 0.025(5) 0.029(6) 0.032(6) 0.014(5) 0.003(4) 0.005(4)

loop_
_atom_type_symbol
_atom_type_description
_atom_type_scat_dispersion_real
_atom_type_scat_dispersion_imag
_atom_type_scat_source
C C 0.0033 0.0016 'International Tables Vol C Tables 4.2.6.8 and 6.1.1.4'
H H 0 0 'International Tables Vol C Tables 4.2.6.8 and 6.1.1.4'
B B 0.0013 0.0007 'International Tables Vol C Tables 4.2.6.8 and 6.1.1.4'
Cl Cl 0.1484 0.1585 'International Tables Vol C Tables 4.2.6.8 and 6.1.1.4'
P P 0.1023 0.0942 'International Tables Vol C Tables 4.2.6.8 and 6.1.1.4'
Pt Pt -1.7033 8.3905 'International Tables Vol C Tables 4.2.6.8 and 6.1.1.4'
S S 0.1246 0.1234 'International Tables Vol C Tables 4.2.6.8 and 6.1.1.4'

loop_
_geom_angle_atom_site_label_1
_geom_angle_atom_site_label_2
_geom_angle_atom_site_label_3
_geom_angle
_geom_angle_site_symmetry_1
C42 Pt1 C36 89.5(3) .
C42 Pt1 P1 90.9(2) .
C36 Pt1 P1 168.9(2) .
C42 Pt1 S1 176.9(2) .
C36 Pt1 S1 93.2(2) .
P1 Pt1 S1 86.08(7) .
C11 S1 C12 97.8(4) .
C11 S1 Pt1 106.8(3) .
C12 S1 Pt1 123.8(3) .
C30 P1 C4 102.8(3) .
C30 P1 C24 105.7(4) .
C4 P1 C24 103.1(4) .
C30 P1 Pt1 122.2(3) .
C4 P1 Pt1 108.0(3) .
C24 P1 Pt1 113.0(3) .
C20 C22 H22A 109.5 .
C20 C22 H22B 109.5 .
H22A C22 H22B 109.5 .
C20 C22 H22C 109.5 .
H22A C22 H22C 109.5 .
H22B C22 H22C 109.5 .
C16 C18 H18A 109.5 .
C16 C18 H18B 109.5 .
H18A C18 H18B 109.5 .
C16 C18 H18C 109.5 .
H18A C18 H18C 109.5 .
H18B C18 H18C 109.5 .
C20 C23 H23A 109.5 .
C20 C23 H23B 109.5 .
H23A C23 H23B 109.5 .
C20 C23 H23C 109.5 .
H23A C23 H23C 109.5 .
H23B C23 H23C 109.5 .
C40 C39 C38 118.3(8) .
C40 C39 H39 120.8 .
C38 C39 H39 120.8 .
C20 C21 H21A 109.5 .
C20 C21 H21B 109.5 .
H21A C21 H21B 109.5 .
C20 C21 H21C 109.5 .
H21A C21 H21C 109.5 .
H21B C21 H21C 109.5 .
C19 C16 C17 109.0(7) .
C19 C16 C18 110.0(7) .
C17 C16 C18 107.6(7) .
C19 C16 C2 108.1(7) .
C17 C16 C2 111.7(7) .
C18 C16 C2 110.4(7) .
C46 C47 C42 121.7(8) .
C46 C47 H47 119.1 .
C42 C47 H47 119.1 .
C45 C46 C47 120.9(9) .
C45 C46 H46 119.6 .
C47 C46 H46 119.6 .
C47 C42 C43 117.0(7) .
C47 C42 Pt1 125.1(6) .
C43 C42 Pt1 117.9(6) .
C16 C17 H17A 109.5 .
C16 C17 H17B 109.5 .
H17A C17 H17B 109.5 .
C16 C17 H17C 109.5 .
H17A C17 H17C 109.5 .
H17B C17 H17C 109.5 .
C22 C20 C21 107.8(8) .
C22 C20 C7 110.3(8) .
C21 C20 C7 112.1(7) .
C22 C20 C23 109.9(8) .
C21 C20 C23 107.8(9) .
C7 C20 C23 108.9(8) .
C9 C15 H15A 109.5 .
C9 C15 H15B 109.5 .
H15A C15 H15B 109.5 .
C9 C15 H15C 109.5 .
H15A C15 H15C 109.5 .
H15B C15 H15C 109.5 .
B1 C48 H48A 109.5 .
B1 C48 H48B 109.5 .
H48A C48 H48B 109.5 .
B1 C48 H48C 109.5 .
H48A C48 H48C 109.5 .
H48B C48 H48C 109.5 .
C4 C3 C2 122.1(8) .
C4 C3 H3 118.9 .
C2 C3 H3 118.9 .
C8 C13 C12 116.7(7) .
C8 C13 C9 121.8(7) .
C12 C13 C9 121.5(7) .
C16 C19 H19A 109.5 .
C16 C19 H19B 109.5 .
H19A C19 H19B 109.5 .
C16 C19 H19C 109.5 .
H19A C19 H19C 109.5 .
H19B C19 H19C 109.5 .
C6 C7 C8 116.7(8) .
C6 C7 C20 123.3(8) .
C8 C7 C20 120.0(7) .
C10 C1 C2 123.7(7) .
C10 C1 H1 118.2 .
C2 C1 H1 118.2 .
C44 C43 C42 120.4(9) .
C44 C43 H43 119.8 .
C42 C43 H43 119.8 .
C1 C2 C3 116.5(7) .
C1 C2 C16 121.1(7) .
C3 C2 C16 122.3(7) .
C32 C31 C30 120.5(9) .
C32 C31 H31 119.7 .
C30 C31 H31 119.7 .
C31 C30 C35 118.9(8) .
C31 C30 P1 123.5(7) .
C35 C30 P1 117.4(7) .
C13 C8 C7 124.2(7) .
C13 C8 H8 117.9 .
C7 C8 H8 117.9 .
C3 C4 C11 120.0(7) .
C3 C4 P1 121.7(6) .
C11 C4 P1 118.3(6) .
C25 C26 C27 119.0(8) .
C25 C26 H26 120.5 .
C27 C26 H26 120.5 .
C1 C10 C11 117.0(7) .
C1 C10 C9 124.1(6) .
C11 C10 C9 118.9(7) .
Cl2 C100 Cl1 111.8(5) .
Cl2 C100 H100 109.3 .
Cl1 C100 H100 109.3 .
Cl2 C100 H101 109.3 .
Cl1 C100 H101 109.3 .
H100 C100 H101 107.9 .
C41 C36 C37 115.2(8) .
C41 C36 Pt1 125.6(6) .
C37 C36 Pt1 118.7(6) .
C39 C38 C37 120.5(8) .
C39 C38 H38 119.7 .
C37 C38 H38 119.7 .
C28 C27 C26 120.2(9) .
C28 C27 H27 119.9 .
C26 C27 H27 119.9 .
C12 C5 C6 116.2(7) .
C12 C5 B1 132.8(8) .
C6 C5 B1 110.5(7) .
C111 C110 H11A 109.5 .
C111 C110 H11B 109.5 .
H11A C110 H11B 109.5 .
C111 C110 H11C 109.5 .
H11A C110 H11C 109.5 .
H11B C110 H11C 109.5 .
C110 C111 C112 93.5(12) .
C110 C111 H11D 113 .
C112 C111 H11D 113 .
C110 C111 H11E 113 .
C112 C111 H11E 113 .
H11D C111 H11E 110.4 .
C112 C112 C111 105.2(19) 2_566
C112 C112 H11F 110.7 2_566
C111 C112 H11F 110.7 .
C112 C112 H11G 110.7 2_566
C111 C112 H11G 110.7 .
H11F C112 H11G 108.8 .
C38 C37 C36 122.3(8) .
C38 C37 H37 118.8 .
C36 C37 H37 118.8 .
C27 C28 C29 121.1(9) .
C27 C28 H28 119.4 .
C29 C28 H28 119.4 .
C39 C40 C41 120.9(8) .
C39 C40 H40 119.5 .
C41 C40 H40 119.5 .
C5 C12 C13 122.9(8) .
C5 C12 S1 121.0(6) .
C13 C12 S1 116.0(6) .
C10 C9 C14 111.3(7) .
C10 C9 C13 109.1(6) .
C14 C9 C13 108.6(6) .
C10 C9 C15 111.0(7) .
C14 C9 C15 105.4(6) .
C13 C9 C15 111.4(7) .
C29 C24 C25 119.1(8) .
C29 C24 P1 120.4(6) .
C25 C24 P1 120.3(6) .
C33 C32 C31 120.1(9) .
C33 C32 H32 119.9 .
C31 C32 H32 119.9 .
C7 C6 C5 123.2(8) .
C7 C6 H6 118.4 .
C5 C6 H6 118.4 .
C45 C44 C43 120.9(9) .
C45 C44 H44 119.6 .
C43 C44 H44 119.6 .
B1 C49 H49A 109.5 .
B1 C49 H49B 109.5 .
H49A C49 H49B 109.5 .
B1 C49 H49C 109.5 .
H49A C49 H49C 109.5 .
H49B C49 H49C 109.5 .
C36 C41 C40 122.6(8) .
C36 C41 H41 118.7 .
C40 C41 H41 118.7 .
C4 C11 C10 120.6(7) .
C4 C11 S1 119.7(6) .
C10 C11 S1 119.7(6) .
C9 C14 H14A 109.5 .
C9 C14 H14B 109.5 .
H14A C14 H14B 109.5 .
C9 C14 H14C 109.5 .
H14A C14 H14C 109.5 .
H14B C14 H14C 109.5 .
C46 C45 C44 119.0(8) .
C46 C45 H45 120.5 .
C44 C45 H45 120.5 .
C28 C29 C24 119.7(8) .
C28 C29 H29 120.2 .
C24 C29 H29 120.2 .
C34 C35 C30 119.6(9) .
C34 C35 H35 120.2 .
C30 C35 H35 120.2 .
C26 C25 C24 120.9(8) .
C26 C25 H25 119.6 .
C24 C25 H25 119.6 .
C35 C34 C33 120.2(9) .
C35 C34 H34 119.9 .
C33 C34 H34 119.9 .
C32 C33 C34 120.6(9) .
C32 C33 H33 119.7 .
C34 C33 H33 119.7 .
C49 B1 C48 122.3(8) .
C49 B1 C5 117.7(8) .
C48 B1 C5 117.4(8) .

loop_
_geom_bond_atom_site_label_1
_geom_bond_atom_site_label_2
_geom_bond_distance
_geom_bond_site_symmetry_2
Pt1 C42 2.030(8) .
Pt1 C36 2.065(9) .
Pt1 P1 2.261(2) .
Pt1 S1 2.3401(19) .
S1 C11 1.778(8) .
S1 C12 1.800(8) .
P1 C30 1.802(8) .
P1 C4 1.828(8) .
P1 C24 1.829(9) .
Cl1 C100 1.757(9) .
Cl2 C100 1.716(11) .
C22 C20 1.509(12) .
C22 H22A 0.98 .
C22 H22B 0.98 .
C22 H22C 0.98 .
C18 C16 1.529(11) .
C18 H18A 0.98 .
C18 H18B 0.98 .
C18 H18C 0.98 .
C23 C20 1.544(14) .
C23 H23A 0.98 .
C23 H23B 0.98 .
C23 H23C 0.98 .
C39 C40 1.368(13) .
C39 C38 1.378(12) .
C39 H39 0.95 .
C21 C20 1.510(13) .
C21 H21A 0.98 .
C21 H21B 0.98 .
C21 H21C 0.98 .
C16 C19 1.517(12) .
C16 C17 1.524(12) .
C16 C2 1.530(10) .
C47 C46 1.384(11) .
C47 C42 1.386(12) .
C47 H47 0.95 .
C46 C45 1.365(13) .
C46 H46 0.95 .
C42 C43 1.411(11) .
C17 H17A 0.98 .
C17 H17B 0.98 .
C17 H17C 0.98 .
C20 C7 1.526(12) .
C15 C9 1.537(10) .
C15 H15A 0.98 .
C15 H15B 0.98 .
C15 H15C 0.98 .
C48 B1 1.554(14) .
C48 H48A 0.98 .
C48 H48B 0.98 .
C48 H48C 0.98 .
C3 C4 1.366(10) .
C3 C2 1.396(10) .
C3 H3 0.95 .
C13 C8 1.377(12) .
C13 C12 1.413(10) .
C13 C9 1.534(11) .
C19 H19A 0.98 .
C19 H19B 0.98 .
C19 H19C 0.98 .
C7 C6 1.387(11) .
C7 C8 1.389(12) .
C1 C10 1.393(10) .
C1 C2 1.394(11) .
C1 H1 0.95 .
C43 C44 1.392(11) .
C43 H43 0.95 .
C31 C32 1.379(12) .
C31 C30 1.384(12) .
C31 H31 0.95 .
C30 C35 1.413(12) .
C8 H8 0.95 .
C4 C11 1.393(11) .
C26 C25 1.380(12) .
C26 C27 1.389(13) .
C26 H26 0.95 .
C10 C11 1.404(10) .
C10 C9 1.506(11) .
C100 H100 0.99 .
C100 H101 0.99 .
C36 C41 1.387(11) .
C36 C37 1.400(11) .
C38 C37 1.392(12) .
C38 H38 0.95 .
C27 C28 1.359(13) .
C27 H27 0.95 .
C5 C12 1.395(11) .
C5 C6 1.419(12) .
C5 B1 1.591(12) .
C110 C111 1.61(2) .
C110 H11A 0.98 .
C110 H11B 0.98 .
C110 H11C 0.98 .
C111 C112 1.71(2) .
C111 H11D 0.99 .
C111 H11E 0.99 .
C112 C112 1.42(3) 2_566
C112 H11F 0.99 .
C112 H11G 0.99 .
C37 H37 0.95 .
C28 C29 1.375(12) .
C28 H28 0.95 .
C40 C41 1.390(12) .
C40 H40 0.95 .
C9 C14 1.533(11) .
C24 C29 1.384(11) .
C24 C25 1.386(11) .
C32 C33 1.368(13) .
C32 H32 0.95 .
C6 H6 0.95 .
C44 C45 1.380(14) .
C44 H44 0.95 .
C49 B1 1.548(14) .
C49 H49A 0.98 .
C49 H49B 0.98 .
C49 H49C 0.98 .
C41 H41 0.95 .
C14 H14A 0.98 .
C14 H14B 0.98 .
C14 H14C 0.98 .
C45 H45 0.95 .
C29 H29 0.95 .
C35 C34 1.377(12) .
C35 H35 0.95 .
C25 H25 0.95 .
C34 C33 1.378(13) .
C34 H34 0.95 .
C33 H33 0.95 .

loop_
_geom_torsion_atom_site_label_1
_geom_torsion_atom_site_label_2
_geom_torsion_atom_site_label_3
_geom_torsion_atom_site_label_4
_geom_torsion
_geom_torsion_site_symmetry_4
C36 Pt1 S1 C11 -178.1(4) .
P1 Pt1 S1 C11 -9.2(3) .
C36 Pt1 S1 C12 70.0(4) .
P1 Pt1 S1 C12 -121.1(3) .
C42 Pt1 P1 C30 -53.8(4) .
C36 Pt1 P1 C30 -146.1(12) .
S1 Pt1 P1 C30 127.2(3) .
C42 Pt1 P1 C4 -172.5(3) .
C36 Pt1 P1 C4 95.2(12) .
S1 Pt1 P1 C4 8.5(3) .
C42 Pt1 P1 C24 74.1(4) .
C36 Pt1 P1 C24 -18.2(12) .
S1 Pt1 P1 C24 -104.9(3) .
C42 C47 C46 C45 1.1(13) .
C46 C47 C42 C43 -2.7(12) .
C46 C47 C42 Pt1 176.0(6) .
C36 Pt1 C42 C47 90.8(7) .
P1 Pt1 C42 C47 -78.1(7) .
C36 Pt1 C42 C43 -90.6(6) .
P1 Pt1 C42 C43 100.5(6) .
C22 C20 C7 C6 -126.4(9) .
C21 C20 C7 C6 -6.3(13) .
C23 C20 C7 C6 112.9(10) .
C22 C20 C7 C8 54.9(11) .
C21 C20 C7 C8 175.0(8) .
C23 C20 C7 C8 -65.8(11) .
C47 C42 C43 C44 2.1(12) .
Pt1 C42 C43 C44 -176.6(6) .
C10 C1 C2 C3 -1.0(12) .
C10 C1 C2 C16 -177.0(7) .
C4 C3 C2 C1 -2.1(12) .
C4 C3 C2 C16 173.8(8) .
C19 C16 C2 C1 73.4(9) .
C17 C16 C2 C1 -166.7(8) .
C18 C16 C2 C1 -47.0(11) .
C19 C16 C2 C3 -102.3(9) .
C17 C16 C2 C3 17.6(11) .
C18 C16 C2 C3 137.3(8) .
C32 C31 C30 C35 -1.9(11) .
C32 C31 C30 P1 173.1(6) .
C4 P1 C30 C31 -81.3(7) .
C24 P1 C30 C31 26.5(7) .
Pt1 P1 C30 C31 157.5(5) .
C4 P1 C30 C35 93.7(6) .
C24 P1 C30 C35 -158.5(6) .
Pt1 P1 C30 C35 -27.5(7) .
C12 C13 C8 C7 -4.4(12) .
C9 C13 C8 C7 177.3(7) .
C6 C7 C8 C13 1.6(13) .
C20 C7 C8 C13 -179.6(8) .
C2 C3 C4 C11 3.2(12) .
C2 C3 C4 P1 -175.6(6) .
C30 P1 C4 C3 42.2(8) .
C24 P1 C4 C3 -67.6(7) .
Pt1 P1 C4 C3 172.6(6) .
C30 P1 C4 C11 -136.7(6) .
C24 P1 C4 C11 113.5(7) .
Pt1 P1 C4 C11 -6.3(7) .
C2 C1 C10 C11 2.8(12) .
C2 C1 C10 C9 -178.3(8) .
C42 Pt1 C36 C41 32.7(8) .
P1 Pt1 C36 C41 125.1(10) .
S1 Pt1 C36 C41 -148.8(8) .
C42 Pt1 C36 C37 -139.4(7) .
P1 Pt1 C36 C37 -47.0(16) .
S1 Pt1 C36 C37 39.1(6) .
C40 C39 C38 C37 -1.1(14) .
C25 C26 C27 C28 -0.9(14) .
C110 C111 C112 C112 173.7(17) 2_566
C39 C38 C37 C36 0.1(13) .
C41 C36 C37 C38 1.1(12) .
Pt1 C36 C37 C38 174.0(6) .
C26 C27 C28 C29 0.2(15) .
C38 C39 C40 C41 1.0(14) .
C6 C5 C12 C13 0.6(11) .
B1 C5 C12 C13 -170.2(8) .
C6 C5 C12 S1 -175.4(6) .
B1 C5 C12 S1 13.8(13) .
C8 C13 C12 C5 3.2(12) .
C9 C13 C12 C5 -178.4(7) .
C8 C13 C12 S1 179.4(6) .
C9 C13 C12 S1 -2.2(10) .
C11 S1 C12 C5 -141.2(7) .
Pt1 S1 C12 C5 -24.9(8) .
C11 S1 C12 C13 42.5(6) .
Pt1 S1 C12 C13 158.8(5) .
C1 C10 C9 C14 110.5(9) .
C11 C10 C9 C14 -70.6(9) .
C1 C10 C9 C13 -129.7(8) .
C11 C10 C9 C13 49.2(9) .
C1 C10 C9 C15 -6.5(11) .
C11 C10 C9 C15 172.3(7) .
C8 C13 C9 C10 130.6(8) .
C12 C13 C9 C10 -47.7(10) .
C8 C13 C9 C14 -107.9(8) .
C12 C13 C9 C14 73.8(9) .
C8 C13 C9 C15 7.7(11) .
C12 C13 C9 C15 -170.6(7) .
C30 P1 C24 C29 51.1(8) .
C4 P1 C24 C29 158.7(7) .
Pt1 P1 C24 C29 -85.0(7) .
C30 P1 C24 C25 -134.4(7) .
C4 P1 C24 C25 -26.8(7) .
Pt1 P1 C24 C25 89.5(7) .
C30 C31 C32 C33 1.4(12) .
C8 C7 C6 C5 2.7(13) .
C20 C7 C6 C5 -176.1(8) .
C12 C5 C6 C7 -3.7(12) .
B1 C5 C6 C7 169.1(8) .
C42 C43 C44 C45 0.0(13) .
C37 C36 C41 C40 -1.2(13) .
Pt1 C36 C41 C40 -173.5(7) .
C39 C40 C41 C36 0.2(15) .
C3 C4 C11 C10 -1.3(12) .
P1 C4 C11 C10 177.6(6) .
C3 C4 C11 S1 179.4(6) .
P1 C4 C11 S1 -1.7(9) .
C1 C10 C11 C4 -1.6(12) .
C9 C10 C11 C4 179.4(7) .
C1 C10 C11 S1 177.7(6) .
C9 C10 C11 S1 -1.3(10) .
C12 S1 C11 C4 137.4(7) .
Pt1 S1 C11 C4 8.5(7) .
C12 S1 C11 C10 -41.9(7) .
Pt1 S1 C11 C10 -170.8(6) .
C47 C46 C45 C44 1.1(13) .
C43 C44 C45 C46 -1.6(13) .
C27 C28 C29 C24 1.6(14) .
C25 C24 C29 C28 -2.5(13) .
P1 C24 C29 C28 172.0(7) .
C31 C30 C35 C34 0.8(11) .
P1 C30 C35 C34 -174.4(6) .
C27 C26 C25 C24 -0.1(13) .
C29 C24 C25 C26 1.8(12) .
P1 C24 C25 C26 -172.8(7) .
C30 C35 C34 C33 0.6(12) .
C31 C32 C33 C34 0.0(13) .
C35 C34 C33 C32 -1.1(13) .
C12 C5 B1 C49 68.6(13) .
C6 C5 B1 C49 -102.6(10) .
C12 C5 B1 C48 -129.1(10) .
C6 C5 B1 C48 59.7(10) .
